data_4135112
loop_
_publ_author_name
'Faghani, Abbas'
'Gholami, Mohammad Fardin'
'Trunk, Matthias'
'M\"uller, Johannes'
'Pachfule, Pradip'
'Vogl, Sarah'
'Donskyi, Ievgen'
'Nickl, Philip'
'Shao, Jingjing'
'Huang, Michael R. S.'
'Unger, Wolfgang E. S.'
'Arenal, Raul'
'Koch, Christoph T.'
'Paulus, Beate'
'Rabe, J\"urgen P'
'Thomas, Arne'
'Haag, Rainer'
'Adeli, Mohsen'

_publ_section_title
;
 Metal-Assisted and Solvent-Mediated Synthesis of Two-Dimensional Triazine
 Structures on Gram Scale.
;
_journal_name_full 'Journal of the American Chemical Society'
_journal_paper_doi 10.1021/jacs.0c02399
_journal_year 2020
_chemical_formula_moiety 'C17 H16 N4 O2'
_chemical_formula_sum 'C17 H16 N4 O2'
_chemical_formula_weight 308.34
_chemical_name_common 2
_space_group_crystal_system orthorhombic
_space_group_IT_number 36
_space_group_name_Hall 'C 2c -2'
_space_group_name_H-M_alt 'C m c 21'
_atom_sites_solution_hydrogens geom
_atom_sites_solution_primary direct
_atom_sites_solution_secondary difmap
_audit_creation_date 2020-03-08
_audit_creation_method
;
Olex2 1.2
(compiled 2018.05.29 svn.r3508 for OlexSys, GUI svn.r5506)
;
_cell_angle_alpha 90.00
_cell_angle_beta 90.00
_cell_angle_gamma 90.00
_cell_formula_units_Z 4
_cell_length_a 28.0550(13)
_cell_length_b 7.0673(6)
_cell_length_c 7.8774(5)
_cell_measurement_reflns_used 1670
_cell_measurement_temperature 150
_cell_measurement_theta_max 72.2890
_cell_measurement_theta_min 6.4270
_cell_volume 1561.88(18)
_computing_molecular_graphics 'Olex2 (Dolomanov et al., 2009)'
_computing_publication_material 'Olex2 (Dolomanov et al., 2009)'
_computing_structure_refinement 'ShelXL (Sheldrick, 2015)'
_computing_structure_solution 'ShelXS (Sheldrick, 2008)'
_diffrn_ambient_temperature 150
_diffrn_measured_fraction_theta_full 0.987
_diffrn_measured_fraction_theta_max 0.987
_diffrn_measurement_device_type 'Oxford Supernova'
_diffrn_radiation_monochromator graphite
_diffrn_radiation_type CuK\a
_diffrn_radiation_wavelength 1.54184
_diffrn_reflns_av_R_equivalents 0.0323
_diffrn_reflns_av_unetI/netI 0.0231
_diffrn_reflns_limit_h_max 34
_diffrn_reflns_limit_h_min -34
_diffrn_reflns_limit_k_max 8
_diffrn_reflns_limit_k_min -8
_diffrn_reflns_limit_l_max 9
_diffrn_reflns_limit_l_min -6
_diffrn_reflns_number 4798
_diffrn_reflns_theta_full 73.92
_diffrn_reflns_theta_max 73.92
_diffrn_reflns_theta_min 3.15
_diffrn_source 'fine-focus sealed tube'
_exptl_absorpt_coefficient_mu 0.727
_exptl_absorpt_correction_T_max 1.00000
_exptl_absorpt_correction_T_min 0.54044
_exptl_absorpt_correction_type multi-scan
_exptl_absorpt_process_details
'CrysAlisPro 1.171.38.46 (Rigaku Oxford Diffraction, 2015) Empirical absorption correction using spherical harmonics, implemented in SCALE3 ABSPACK scaling algorithm.'
_exptl_crystal_colour 'clear colourless'
_exptl_crystal_colour_lustre clear
_exptl_crystal_colour_primary colourless
_exptl_crystal_density_diffrn 1.311
_exptl_crystal_density_method 'not measured'
_exptl_crystal_description Plate
_exptl_crystal_F_000 648
_exptl_crystal_size_max 0.108
_exptl_crystal_size_mid 0.094
_exptl_crystal_size_min 0.038
_refine_diff_density_max 0.244
_refine_diff_density_min -0.202
_refine_diff_density_rms 0.049
_refine_ls_abs_structure_details 'Flack H D (1983), Acta Cryst. A39, 876-881'
_refine_ls_extinction_method none
_refine_ls_goodness_of_fit_ref 1.042
_refine_ls_hydrogen_treatment constr
_refine_ls_matrix_type full
_refine_ls_number_parameters 110
_refine_ls_number_reflns 1334
_refine_ls_number_restraints 1
_refine_ls_restrained_S_all 1.041
_refine_ls_R_factor_all 0.0546
_refine_ls_R_factor_gt 0.0468
_refine_ls_shift/su_max 0.000
_refine_ls_shift/su_mean 0.000
_refine_ls_structure_factor_coef Fsqd
_refine_ls_weighting_details 'calc w=1/[\s^2^(Fo^2^)+(0.0934P)^2^+0.1801P] where P=(Fo^2^+2Fc^2^)/3'
_refine_ls_weighting_scheme calc
_refine_ls_wR_factor_gt 0.1293
_refine_ls_wR_factor_ref 0.1376
_reflns_number_gt 1143
_reflns_number_total 1334
_reflns_threshold_expression >2sigma(I)
_cod_data_source_file ja0c02399_si_003.cif
_cod_data_source_block 2
_cod_original_cell_volume 1561.88(17)
_cod_database_code 4135112
_olex2_refinement_description
;
1. Fixed Uiso
 At 1.2 times of:
  All C(H) groups
 At 1.5 times of:
  All C(H,H,H) groups
2.a Aromatic/amide H refined with riding coordinates:
 C6(H6), C9(H9), C10(H10), C12(H12), C13(H13)
2.b Idealised Me refined as rotating group:
 C11(H11A,H11B,H11C)
;
_olex2_submission_special_instructions 'No special instructions were received'

loop_
_space_group_symop_id
_space_group_symop_operation_xyz
1 'x, y, z'
2 '-x, -y, z+1/2'
3 '-x, y, z'
4 'x, -y, z+1/2'
5 'x+1/2, y+1/2, z'
6 '-x+1/2, -y+1/2, z+1/2'
7 '-x+1/2, y+1/2, z'
8 'x+1/2, -y+1/2, z+1/2'

loop_
_atom_site_label
_atom_site_type_symbol
_atom_site_fract_x
_atom_site_fract_y
_atom_site_fract_z
_atom_site_U_iso_or_equiv
_atom_site_adp_type
_atom_site_occupancy
_atom_site_calc_flag
_atom_site_disorder_assembly
_atom_site_disorder_group
_atom_site_site_symmetry_order
_atom_site_refinement_flags_posn
_atom_site_refinement_flags_adp
_atom_site_refinement_flags_occupancy
O1 O 0.07952(6) 0.1949(3) 0.9508(2) 0.0476(5) Uani 1 d . . 1 . . .
C2 C 0.03919(7) 0.2090(3) 1.0446(3) 0.0393(6) Uani 1 d . . 1 . . .
N3 N 0.0000 0.1862(5) 0.9507(4) 0.0425(7) Uani 1 d . . 2 S T P
N4 N 0.0000 0.2855(4) 1.4543(4) 0.0440(7) Uani 1 d . . 2 S T P
C5 C 0.12418(8) 0.2210(4) 1.0284(3) 0.0438(6) Uani 1 d . . 1 . . .
C6 C 0.15282(9) 0.3598(4) 0.9590(4) 0.0523(7) Uani 1 d . . 1 . . .
H6 H 0.1417 0.4369 0.8720 0.063 Uiso 1 calc . . 1 R . .
C7 C 0.0000 0.2561(5) 1.2886(5) 0.0395(8) Uani 1 d . . 2 S T P
N8 N 0.04265(6) 0.2435(3) 1.2072(3) 0.0426(5) Uani 1 d . . 1 . . .
C9 C 0.19873(9) 0.3812(4) 1.0227(4) 0.0580(8) Uani 1 d . . 1 . . .
H9 H 0.2187 0.4733 0.9772 0.070 Uiso 1 calc . . 1 R . .
C10 C 0.18556(8) 0.1303(4) 1.2211(4) 0.0543(7) Uani 1 d . . 1 . . .
H10 H 0.1965 0.0542 1.3091 0.065 Uiso 1 calc . . 1 R . .
C11 C 0.04431(9) 0.2880(4) 1.5505(4) 0.0504(7) Uani 1 d . . 1 . . .
H11A H 0.0461 0.1770 1.6204 0.076 Uiso 1 calc . . 1 GR . .
H11B H 0.0452 0.3987 1.6210 0.076 Uiso 1 calc . . 1 GR . .
H11C H 0.0708 0.2900 1.4735 0.076 Uiso 1 calc . . 1 GR . .
C12 C 0.13965(8) 0.1062(4) 1.1586(4) 0.0495(7) Uani 1 d . . 1 . . .
H12 H 0.1197 0.0141 1.2039 0.059 Uiso 1 calc . . 1 R . .
C13 C 0.21497(9) 0.2677(5) 1.1522(5) 0.0573(8) Uani 1 d . . 1 . . .
H13 H 0.2458 0.2832 1.1936 0.069 Uiso 1 calc . . 1 R . .

loop_
_atom_site_aniso_label
_atom_site_aniso_U_11
_atom_site_aniso_U_22
_atom_site_aniso_U_33
_atom_site_aniso_U_23
_atom_site_aniso_U_13
_atom_site_aniso_U_12
O1 0.0292(8) 0.0748(12) 0.0387(11) -0.0005(9) 0.0018(7) -0.0018(7)
C2 0.0291(12) 0.0536(14) 0.0351(15) 0.0009(12) 0.0027(9) -0.0010(9)
N3 0.0339(13) 0.0554(16) 0.0383(17) -0.0003(14) 0.000 0.000
N4 0.0362(14) 0.0565(18) 0.0393(18) -0.0002(15) 0.000 0.000
C5 0.0276(10) 0.0641(15) 0.0398(15) -0.0038(12) 0.0019(9) -0.0031(9)
C6 0.0393(12) 0.0720(18) 0.0455(15) 0.0059(15) 0.0089(11) 0.0003(11)
C7 0.0334(14) 0.0483(19) 0.037(2) 0.0030(16) 0.000 0.000
N8 0.0341(10) 0.0549(12) 0.0388(13) 0.0005(11) 0.0010(8) -0.0015(8)
C9 0.0366(12) 0.080(2) 0.0575(19) -0.0034(16) 0.0097(11) -0.0111(11)
C10 0.0322(12) 0.0758(18) 0.0548(17) -0.0033(15) -0.0017(11) 0.0033(11)
C11 0.0403(13) 0.0688(17) 0.0421(16) -0.0028(14) -0.0037(10) -0.0046(11)
C12 0.0319(11) 0.0661(16) 0.0504(17) 0.0029(14) 0.0010(10) -0.0014(10)
C13 0.0303(11) 0.085(2) 0.0569(19) -0.0091(17) 0.0018(11) -0.0039(11)

loop_
_atom_type_symbol
_atom_type_description
_atom_type_scat_dispersion_real
_atom_type_scat_dispersion_imag
_atom_type_scat_source
C C 0.0181 0.0091 'International Tables Vol C Tables 4.2.6.8 and 6.1.1.4'
H H 0.0000 0.0000 'International Tables Vol C Tables 4.2.6.8 and 6.1.1.4'
N N 0.0311 0.0180 'International Tables Vol C Tables 4.2.6.8 and 6.1.1.4'
O O 0.0492 0.0322 'International Tables Vol C Tables 4.2.6.8 and 6.1.1.4'

loop_
_geom_angle_atom_site_label_1
_geom_angle_atom_site_label_2
_geom_angle_atom_site_label_3
_geom_angle
_geom_angle_site_symmetry_1
_geom_angle_site_symmetry_3
_geom_angle_publ_flag
C2 O1 C5 119.81(19) . . ?
N3 C2 O1 112.1(2) . . ?
N8 C2 O1 119.1(2) . . ?
N8 C2 N3 128.8(2) . . ?
C2 N3 C2 110.9(3) . 3 ?
C7 N4 C11 121.04(15) . . ?
C7 N4 C11 121.04(15) . 3 ?
C11 N4 C11 117.3(3) . 3 ?
C6 C5 O1 116.1(2) . . ?
C12 C5 O1 121.8(2) . . ?
C12 C5 C6 122.0(2) . . ?
C5 C6 C9 118.3(3) . . ?
N4 C7 N8 118.39(15) . 3 ?
N4 C7 N8 118.39(15) . . ?
N8 C7 N8 123.2(3) 3 . ?
C2 N8 C7 114.1(2) . . ?
C13 C9 C6 120.7(3) . . ?
C13 C10 C12 120.0(3) . . ?
C5 C12 C10 118.9(2) . . ?
C9 C13 C10 120.1(3) . . ?

loop_
_geom_bond_atom_site_label_1
_geom_bond_atom_site_label_2
_geom_bond_distance
_geom_bond_site_symmetry_2
_geom_bond_publ_flag
O1 C2 1.355(3) . ?
O1 C5 1.406(3) . ?
C2 N3 1.335(3) . ?
C2 N8 1.308(4) . ?
N3 C2 1.335(3) 3 ?
N4 C7 1.322(5) . ?
N4 C11 1.456(3) . ?
N4 C11 1.456(3) 3 ?
C5 C6 1.380(4) . ?
C5 C12 1.378(4) . ?
C6 C9 1.391(4) . ?
C7 N8 1.360(3) 3 ?
C7 N8 1.360(3) . ?
C9 C13 1.376(5) . ?
C10 C12 1.389(3) . ?
C10 C13 1.385(4) . ?
